data_7230331
loop_
_publ_author_name
'Sugiyama, Haruki'
'Uekusa, Hidehiro'

_publ_section_title
;
 Relationship between crystal structures and photochromic properties of
 N-salicylideneaminopyridine derivatives
;
_journal_issue 15
_journal_name_full CrystEngComm
_journal_page_first 2144
_journal_paper_doi 10.1039/C8CE00003D
_journal_volume 20
_journal_year 2018
_chemical_compound_source non-photochromic
_chemical_formula_moiety 'C15 H11 Br I N2 O'
_chemical_formula_sum 'C15 H11 Br I N2 O'
_chemical_formula_weight 442.07
_chemical_name_common 5Br3SAP-13IBz
_chemical_name_systematic '4-bromo-2-[(E)-3-pyridyliminomethyl]phenol, 1,3-diiodobenzene'
_space_group_crystal_system orthorhombic
_space_group_IT_number 62
_space_group_name_Hall '-P 2ac 2n'
_space_group_name_H-M_alt 'P n m a'
_symmetry_space_group_name_Hall '-P 2ac 2n'
_symmetry_space_group_name_H-M 'P n m a'
_atom_sites_solution_hydrogens geom
_atom_sites_solution_primary direct
_atom_sites_solution_secondary difmap
_audit_creation_method SHELXL-2016/6
_audit_update_record
;
2017-12-30 deposited with the CCDC.
2018-03-20 downloaded from the CCDC.
;
_cell_angle_alpha 90
_cell_angle_beta 90
_cell_angle_gamma 90
_cell_formula_units_Z 8
_cell_length_a 6.1651(12)
_cell_length_b 66.924(13)
_cell_length_c 6.8330(13)
_cell_measurement_reflns_used 8887
_cell_measurement_temperature 93(2)
_cell_measurement_theta_max 27.11
_cell_measurement_theta_min 0.9
_cell_volume 2819.2(9)
_computing_cell_refinement 'PROCESS-AUTO (Rigaku, 1998)'
_computing_data_collection 'PROCESS-AUTO (Rigaku, 1998)'
_computing_data_reduction 'PROCESS-AUTO (Rigaku, 1998)'
_computing_molecular_graphics 'ORTEP-3 (Farrugia, 2008)'
_computing_publication_material 'SHELXL-2014/07 (Sheldrick, 2014)'
_computing_structure_refinement 'SHELXL-2016/6 (Sheldrick, 2016)'
_computing_structure_solution 'SHELXS97 (Sheldrick, 1997)'
_diffrn_ambient_temperature 93(2)
_diffrn_measured_fraction_theta_full 0.996
_diffrn_measured_fraction_theta_max 0.991
_diffrn_measurement_device_type Rigaku
_diffrn_measurement_method '\w scans'
_diffrn_radiation_wavelength 0.6998
_diffrn_reflns_av_R_equivalents 0.0634
_diffrn_reflns_av_unetI/netI 0.0484
_diffrn_reflns_Laue_measured_fraction_full 0.996
_diffrn_reflns_Laue_measured_fraction_max 0.991
_diffrn_reflns_limit_h_max 8
_diffrn_reflns_limit_h_min -8
_diffrn_reflns_limit_k_max 83
_diffrn_reflns_limit_k_min -83
_diffrn_reflns_limit_l_max 8
_diffrn_reflns_limit_l_min -8
_diffrn_reflns_number 16830
_diffrn_reflns_point_group_measured_fraction_full 0.996
_diffrn_reflns_point_group_measured_fraction_max 0.991
_diffrn_reflns_theta_full 24.827
_diffrn_reflns_theta_max 27.026
_diffrn_reflns_theta_min 1.198
_diffrn_source synchrotron
_exptl_absorpt_coefficient_mu 4.878
_exptl_absorpt_correction_T_max 0.867
_exptl_absorpt_correction_T_min 0.419
_exptl_absorpt_correction_type multi-scan
_exptl_absorpt_process_details 'Absorption was corrected by ABSCOR'
_exptl_crystal_colour yellow
_exptl_crystal_density_diffrn 2.083
_exptl_crystal_description plate
_exptl_crystal_F_000 1688
_exptl_crystal_recrystallization_method 'Re-crystallisation from solvent: methanol'
_exptl_crystal_size_max 0.120
_exptl_crystal_size_mid 0.100
_exptl_crystal_size_min 0.030
_refine_diff_density_max 1.047
_refine_diff_density_min -1.626
_refine_diff_density_rms 0.297
_refine_ls_extinction_method none
_refine_ls_goodness_of_fit_ref 1.060
_refine_ls_hydrogen_treatment constr
_refine_ls_matrix_type full
_refine_ls_number_parameters 185
_refine_ls_number_reflns 3207
_refine_ls_number_restraints 0
_refine_ls_restrained_S_all 1.060
_refine_ls_R_factor_all 0.0339
_refine_ls_R_factor_gt 0.0294
_refine_ls_shift/su_max 0.002
_refine_ls_shift/su_mean 0.000
_refine_ls_structure_factor_coef Fsqd
_refine_ls_weighting_details 'w=1/[\s^2^(Fo^2^)+(0.0491P)^2^+1.3399P] where P=(Fo^2^+2Fc^2^)/3'
_refine_ls_weighting_scheme calc
_refine_ls_wR_factor_gt 0.0768
_refine_ls_wR_factor_ref 0.0797
_reflns_Friedel_coverage 0.000
_reflns_number_gt 2960
_reflns_number_total 3207
_reflns_threshold_expression 'I > 2\s(I)'
_cod_data_source_file c8ce00003d2.cif
_cod_data_source_block shelx_CCDC16
_cod_depositor_comments 'Adding full bibliography for 7230315--7230335.cif.'
_cod_database_code 7230331
_shelx_shelxl_version_number 2016/6
_shelx_space_group_comment
;
The symmetry employed for this shelxl refinement is uniquely defined
by the following loop, which should always be used as a source of
symmetry information in preference to the above space-group names.
They are only intended as comments.
;
_shelx_estimated_absorpt_t_min 0.592
_shelx_estimated_absorpt_t_max 0.867

loop_
_space_group_symop_operation_xyz
'x, y, z'
'-x+1/2, -y, z+1/2'
'x+1/2, -y+1/2, -z+1/2'
'-x, y+1/2, -z'
'-x, -y, -z'
'x-1/2, y, -z-1/2'
'-x-1/2, y-1/2, z-1/2'
'x, -y-1/2, z'

loop_
_atom_site_label
_atom_site_type_symbol
_atom_site_fract_x
_atom_site_fract_y
_atom_site_fract_z
_atom_site_U_iso_or_equiv
_atom_site_adp_type
_atom_site_occupancy
_atom_site_site_symmetry_order
_atom_site_calc_flag
_atom_site_refinement_flags_posn
_atom_site_refinement_flags_adp
_atom_site_refinement_flags_occupancy
I1 I 0.40721(3) 0.20515(2) 0.44999(2) 0.01207(8) Uani 1 1 d . . .
Br1 Br 0.80819(4) 0.01774(2) 0.43071(3) 0.01623(9) Uani 1 1 d . . .
O1 O 0.2665(3) 0.09102(3) 0.5695(2) 0.0163(4) Uani 1 1 d . . .
H1 H 0.338971 0.101411 0.547897 0.024 Uiso 1 1 calc R U .
N1 N 0.6025(3) 0.11227(3) 0.4799(3) 0.0108(4) Uani 1 1 d . . .
N2 N 0.6722(4) 0.16615(3) 0.4340(3) 0.0155(5) Uani 1 1 d . . .
C1 C 0.6384(4) 0.04094(4) 0.4690(4) 0.0129(5) Uani 1 1 d . . .
C2 C 0.4273(4) 0.03907(4) 0.5388(3) 0.0125(5) Uani 1 1 d . . .
H2 H 0.367591 0.026229 0.563526 0.015 Uiso 1 1 calc R U .
C3 C 0.3046(4) 0.05616(4) 0.5718(3) 0.0137(5) Uani 1 1 d . . .
H3 H 0.160409 0.054977 0.619560 0.016 Uiso 1 1 calc R U .
C4 C 0.3907(4) 0.07485(4) 0.5358(3) 0.0108(5) Uani 1 1 d . . .
C5 C 0.6059(4) 0.07678(4) 0.4689(3) 0.0096(5) Uani 1 1 d . . .
C6 C 0.7280(4) 0.05940(4) 0.4344(3) 0.0108(5) Uani 1 1 d . . .
H6 H 0.872520 0.060423 0.387126 0.013 Uiso 1 1 calc R U .
C7 C 0.7106(4) 0.09604(4) 0.4499(3) 0.0119(5) Uani 1 1 d . . .
H7 H 0.859594 0.096739 0.415225 0.014 Uiso 1 1 calc R U .
C8 C 0.7092(4) 0.13085(4) 0.4863(4) 0.0106(4) Uani 1 1 d . . .
C9 C 0.5928(4) 0.14768(4) 0.4268(3) 0.0129(5) Uani 1 1 d . . .
H9 H 0.449640 0.145856 0.378671 0.016 Uiso 1 1 calc R U .
C10 C 0.8724(4) 0.16851(4) 0.5046(4) 0.0162(5) Uani 1 1 d . . .
H10 H 0.930970 0.181633 0.510087 0.019 Uiso 1 1 calc R U .
C11 C 0.9987(4) 0.15283(4) 0.5701(3) 0.0153(5) Uani 1 1 d . . .
H11 H 1.140102 0.155223 0.620274 0.018 Uiso 1 1 calc R U .
C12 C 0.9167(4) 0.13355(4) 0.5618(3) 0.0133(5) Uani 1 1 d . . .
H12 H 0.999840 0.122503 0.606376 0.016 Uiso 1 1 calc R U .
C15 C 0.0236(4) 0.23200(4) 0.5449(3) 0.0117(5) Uani 1 1 d . . .
H15 H -0.048934 0.219709 0.568641 0.014 Uiso 1 1 calc R U .
C13 C 0.3441(6) 0.250000 0.4396(4) 0.0104(7) Uani 1 2 d S T P
H13 H 0.487185 0.250000 0.388007 0.012 Uiso 1 2 calc R U P
C16 C -0.0801(5) 0.250000 0.5759(5) 0.0122(7) Uani 1 2 d S T P
H16 H -0.226441 0.250000 0.619566 0.015 Uiso 1 2 calc R U P
C14 C 0.2381(4) 0.23225(4) 0.4778(3) 0.0108(5) Uani 1 1 d . . .

loop_
_atom_site_aniso_label
_atom_site_aniso_U_11
_atom_site_aniso_U_22
_atom_site_aniso_U_33
_atom_site_aniso_U_23
_atom_site_aniso_U_13
_atom_site_aniso_U_12
I1 0.01028(12) 0.01086(13) 0.01506(12) -0.00059(5) -0.00045(5) 0.00103(5)
Br1 0.01600(16) 0.01122(16) 0.02146(16) 0.00017(8) 0.00064(9) 0.00309(9)
O1 0.0089(8) 0.0154(10) 0.0245(10) 0.0006(7) 0.0048(6) 0.0017(7)
N1 0.0124(11) 0.0087(10) 0.0114(10) 0.0014(8) -0.0018(7) -0.0015(8)
N2 0.0163(12) 0.0117(12) 0.0184(11) -0.0001(7) 0.0005(8) 0.0009(9)
C1 0.0135(11) 0.0132(13) 0.0120(11) -0.0015(9) -0.0021(9) 0.0030(10)
C2 0.0150(12) 0.0120(13) 0.0106(11) 0.0006(8) -0.0010(8) -0.0039(9)
C3 0.0103(12) 0.0185(14) 0.0122(12) -0.0007(9) 0.0007(8) -0.0024(10)
C4 0.0097(12) 0.0125(13) 0.0103(12) -0.0003(8) -0.0009(8) 0.0022(9)
C5 0.0081(12) 0.0104(13) 0.0105(11) 0.0003(8) 0.0000(8) -0.0003(8)
C6 0.0090(11) 0.0138(13) 0.0097(11) -0.0012(8) 0.0001(7) 0.0011(9)
C7 0.0101(11) 0.0146(13) 0.0111(11) -0.0010(8) 0.0000(8) 0.0004(10)
C8 0.0111(11) 0.0100(12) 0.0106(10) -0.0008(9) 0.0013(8) -0.0003(9)
C9 0.0106(12) 0.0134(14) 0.0148(12) 0.0009(9) -0.0005(8) 0.0013(9)
C10 0.0190(12) 0.0134(13) 0.0162(12) -0.0023(11) 0.0024(10) -0.0040(10)
C11 0.0128(12) 0.0178(14) 0.0151(12) -0.0021(9) -0.0002(8) -0.0025(10)
C12 0.0113(13) 0.0131(14) 0.0155(13) 0.0006(9) -0.0002(8) 0.0022(9)
C15 0.0096(11) 0.0138(13) 0.0117(11) 0.0003(8) 0.0002(8) -0.0036(10)
C13 0.0068(15) 0.0136(18) 0.0108(16) 0.000 -0.0001(10) 0.000
C16 0.0083(16) 0.018(2) 0.0104(16) 0.000 -0.0007(10) 0.000
C14 0.0094(11) 0.0121(13) 0.0108(10) -0.0018(9) -0.0016(8) 0.0020(9)

loop_
_atom_type_symbol
_atom_type_description
_atom_type_scat_dispersion_real
_atom_type_scat_dispersion_imag
_atom_type_scat_source
C C 0.0033 0.0016 'International Tables Vol C Tables 4.2.6.8 and 6.1.1.4'
Br Br -0.2183 2.4073 'International Tables Vol C Tables 4.2.6.8 and 6.1.1.4'
I I -0.4615 1.7913 'International Tables Vol C Tables 4.2.6.8 and 6.1.1.4'
N N 0.0064 0.0033 'International Tables Vol C Tables 4.2.6.8 and 6.1.1.4'
O O 0.0110 0.0060 'International Tables Vol C Tables 4.2.6.8 and 6.1.1.4'
H H 0.0000 0.0000 'International Tables Vol C Tables 4.2.6.8 and 6.1.1.4'

loop_
_geom_angle_atom_site_label_1
_geom_angle_atom_site_label_2
_geom_angle_atom_site_label_3
_geom_angle
_geom_angle_site_symmetry_1
_geom_angle_site_symmetry_3
C4 O1 H1 109.5 . .
C7 N1 C8 120.5(2) . .
C9 N2 C10 117.6(2) . .
C6 C1 C2 121.1(2) . .
C6 C1 Br1 119.5(2) . .
C2 C1 Br1 119.4(2) . .
C3 C2 C1 119.4(2) . .
C3 C2 H2 120.3 . .
C1 C2 H2 120.3 . .
C4 C3 C2 120.5(2) . .
C4 C3 H3 119.8 . .
C2 C3 H3 119.8 . .
O1 C4 C3 118.6(2) . .
O1 C4 C5 121.2(2) . .
C3 C4 C5 120.2(2) . .
C6 C5 C4 118.9(2) . .
C6 C5 C7 118.9(2) . .
C4 C5 C7 122.0(2) . .
C1 C6 C5 120.0(2) . .
C1 C6 H6 120.0 . .
C5 C6 H6 120.0 . .
N1 C7 C5 120.3(2) . .
N1 C7 H7 119.8 . .
C5 C7 H7 119.8 . .
C12 C8 C9 118.4(2) . .
C12 C8 N1 123.8(2) . .
C9 C8 N1 117.6(2) . .
N2 C9 C8 123.4(2) . .
N2 C9 H9 118.3 . .
C8 C9 H9 118.3 . .
N2 C10 C11 123.3(3) . .
N2 C10 H10 118.4 . .
C11 C10 H10 118.4 . .
C10 C11 C12 119.2(2) . .
C10 C11 H11 120.4 . .
C12 C11 H11 120.4 . .
C11 C12 C8 118.1(3) . .
C11 C12 H12 120.9 . .
C8 C12 H12 120.9 . .
C16 C15 C14 118.5(2) . .
C16 C15 H15 120.7 . .
C14 C15 H15 120.7 . .
C14 C13 C14 118.8(3) . 8_565
C14 C13 H13 120.6 . .
C14 C13 H13 120.6 8_565 .
C15 C16 C15 121.6(3) . 8_565
C15 C16 H16 119.2 . .
C15 C16 H16 119.2 8_565 .
C13 C14 C15 121.3(2) . .
C13 C14 I1 119.4(2) . .
C15 C14 I1 119.21(18) . .

loop_
_geom_bond_atom_site_label_1
_geom_bond_atom_site_label_2
_geom_bond_distance
_geom_bond_site_symmetry_2
I1 C14 2.100(2) .
Br1 C1 1.891(3) .
O1 C4 1.345(3) .
O1 H1 0.8400 .
N1 C7 1.290(3) .
N1 C8 1.407(3) .
N2 C9 1.330(4) .
N2 C10 1.335(4) .
C1 C6 1.374(4) .
C1 C2 1.392(4) .
C2 C3 1.390(4) .
C2 H2 0.9500 .
C3 C4 1.381(4) .
C3 H3 0.9500 .
C4 C5 1.409(3) .
C5 C6 1.405(4) .
C5 C7 1.447(4) .
C6 H6 0.9500 .
C7 H7 0.9500 .
C8 C12 1.391(3) .
C8 C9 1.396(4) .
C9 H9 0.9500 .
C10 C11 1.381(4) .
C10 H10 0.9500 .
C11 C12 1.387(4) .
C11 H11 0.9500 .
C12 H12 0.9500 .
C15 C16 1.381(3) .
C15 C14 1.400(3) .
C15 H15 0.9500 .
C13 C14 1.381(3) .
C13 C14 1.381(3) 8_565
C13 H13 0.9500 .
C16 H16 0.9500 .

loop_
_geom_hbond_atom_site_label_D
_geom_hbond_atom_site_label_H
_geom_hbond_atom_site_label_A
_geom_hbond_distance_DH
_geom_hbond_distance_HA
_geom_hbond_distance_DA
_geom_hbond_angle_DHA
O1 H1 N1 0.84 1.84 2.586(3) 147.3

loop_
_geom_torsion_atom_site_label_1
_geom_torsion_atom_site_label_2
_geom_torsion_atom_site_label_3
_geom_torsion_atom_site_label_4
_geom_torsion
_geom_torsion_site_symmetry_1
_geom_torsion_site_symmetry_4
C6 C1 C2 C3 0.7(3) . .
Br1 C1 C2 C3 178.29(17) . .
C1 C2 C3 C4 0.1(3) . .
C2 C3 C4 O1 179.9(2) . .
C2 C3 C4 C5 -1.3(3) . .
O1 C4 C5 C6 -179.4(2) . .
C3 C4 C5 C6 1.8(3) . .
O1 C4 C5 C7 5.7(4) . .
C3 C4 C5 C7 -173.0(2) . .
C2 C1 C6 C5 -0.2(4) . .
Br1 C1 C6 C5 -177.77(17) . .
C4 C5 C6 C1 -1.1(3) . .
C7 C5 C6 C1 174.0(2) . .
C8 N1 C7 C5 171.8(2) . .
C6 C5 C7 N1 179.7(2) . .
C4 C5 C7 N1 -5.4(4) . .
C7 N1 C8 C12 -34.7(4) . .
C7 N1 C8 C9 150.3(2) . .
C10 N2 C9 C8 -0.9(4) . .
C12 C8 C9 N2 1.7(4) . .
N1 C8 C9 N2 177.0(2) . .
C9 N2 C10 C11 -0.2(4) . .
N2 C10 C11 C12 0.5(4) . .
C10 C11 C12 C8 0.3(3) . .
C9 C8 C12 C11 -1.3(3) . .
N1 C8 C12 C11 -176.3(2) . .
C14 C15 C16 C15 -0.9(5) . 8_565
C14 C13 C14 C15 3.1(5) 8_565 .
C14 C13 C14 I1 -173.40(15) 8_565 .
C16 C15 C14 C13 -1.1(4) . .
C16 C15 C14 I1 175.4(2) . .
